data_7130960
loop_
_publ_author_name
'Federmann, Patrick'
'Bosse, Tamino'
'Wolff, Siad'
'Cula, Beatrice'
'Herwig, Christian'
'Limberg, Christian'

_publ_section_title
;
 A strained intramolecular P/Al-FLP and its reactivity toward allene
;
_journal_name_full 'Chemical Communications'
_journal_paper_doi 10.1039/D2CC05640B
_journal_year 2022
_chemical_formula_sum 'C100 H64 Al4 Cl8 O8 P4'
_chemical_formula_weight 1908.91
_chemical_properties_physical Air-sensitive,Moisture-sensitive,Oxygen-sensitive
_space_group_crystal_system triclinic
_space_group_IT_number 2
_space_group_name_Hall '-P 1'
_space_group_name_H-M_alt 'P -1'
_atom_sites_solution_hydrogens geom
_audit_creation_method SHELXL-2018/3
_audit_update_record
;
2022-06-17 deposited with the CCDC.	2022-11-01 downloaded from the CCDC.
;
_cell_angle_alpha 88.302(7)
_cell_angle_beta 86.483(8)
_cell_angle_gamma 87.468(8)
_cell_formula_units_Z 1
_cell_length_a 12.083(3)
_cell_length_b 13.097(3)
_cell_length_c 13.743(3)
_cell_measurement_reflns_used 9953
_cell_measurement_temperature 100(2)
_cell_measurement_theta_max 28.27
_cell_measurement_theta_min 2.25
_cell_volume 2167.8(9)
_computing_cell_refinement 'Bruker SAINT'
_computing_data_collection 'Bruker APEX4'
_computing_data_reduction 'Bruker SAINT'
_computing_structure_refinement 'SHELXL-2018/3 (Sheldrick, 2018)'
_computing_structure_solution 'SHELXT-2014 (Sheldrick 2014)'
_diffrn_ambient_temperature 100(2)
_diffrn_measured_fraction_theta_full 0.997
_diffrn_measured_fraction_theta_max 0.990
_diffrn_measurement_device_type 'Bruker D8 VENTURE'
_diffrn_measurement_method '\f and \w scans'
_diffrn_radiation_type MoK\a
_diffrn_radiation_wavelength 0.71073
_diffrn_reflns_av_unetI/netI 0.0541
_diffrn_reflns_Laue_measured_fraction_full 0.997
_diffrn_reflns_Laue_measured_fraction_max 0.990
_diffrn_reflns_limit_h_max 16
_diffrn_reflns_limit_h_min -16
_diffrn_reflns_limit_k_max 17
_diffrn_reflns_limit_k_min -17
_diffrn_reflns_limit_l_max 18
_diffrn_reflns_limit_l_min 0
_diffrn_reflns_number 10812
_diffrn_reflns_point_group_measured_fraction_full 0.997
_diffrn_reflns_point_group_measured_fraction_max 0.990
_diffrn_reflns_theta_full 25.242
_diffrn_reflns_theta_max 28.425
_diffrn_reflns_theta_min 2.123
_exptl_absorpt_coefficient_mu 0.435
_exptl_absorpt_correction_T_max 0.745687
_exptl_absorpt_correction_T_min 0.674425
_exptl_absorpt_correction_type multi-scan
_exptl_absorpt_process_details SADABS
_exptl_crystal_colour yellow
_exptl_crystal_density_diffrn 1.462
_exptl_crystal_description fragment
_exptl_crystal_F_000 976
_exptl_crystal_size_max 0.430
_exptl_crystal_size_mid 0.310
_exptl_crystal_size_min 0.210
_refine_diff_density_max 0.518
_refine_diff_density_min -0.415
_refine_diff_density_rms 0.080
_refine_ls_extinction_method none
_refine_ls_goodness_of_fit_ref 1.026
_refine_ls_hydrogen_treatment constr
_refine_ls_matrix_type full
_refine_ls_number_parameters 560
_refine_ls_number_reflns 10812
_refine_ls_number_restraints 0
_refine_ls_restrained_S_all 1.026
_refine_ls_R_factor_all 0.0709
_refine_ls_R_factor_gt 0.0483
_refine_ls_shift/su_max 0.001
_refine_ls_shift/su_mean 0.000
_refine_ls_structure_factor_coef Fsqd
_refine_ls_weighting_details 'w=1/[\s^2^(Fo^2^)+(0.0485P)^2^+1.5665P] where P=(Fo^2^+2Fc^2^)/3'
_refine_ls_weighting_scheme calc
_refine_ls_wR_factor_gt 0.1029
_refine_ls_wR_factor_ref 0.1148
_reflns_Friedel_coverage 0.000
_reflns_number_gt 8696
_reflns_number_total 10812
_reflns_threshold_expression 'I > 2\s(I)'
_cod_data_source_file d2cc05640b2.cif
_cod_data_source_block mo_b22_pf309wh_0m_5
_cod_original_cell_volume 2167.9(8)
_cod_database_code 7130960
_shelx_shelxl_version_number 2018/3
_shelx_space_group_comment
;
The symmetry employed for this shelxl refinement is uniquely defined
by the following loop, which should always be used as a source of
symmetry information in preference to the above space-group names.
They are only intended as comments.
;
_shelx_estimated_absorpt_t_min 0.835
_shelx_estimated_absorpt_t_max 0.914

loop_
_space_group_symop_operation_xyz
'x, y, z'
'-x, -y, -z'

loop_
_atom_site_label
_atom_site_type_symbol
_atom_site_fract_x
_atom_site_fract_y
_atom_site_fract_z
_atom_site_U_iso_or_equiv
_atom_site_adp_type
_atom_site_occupancy
_atom_site_site_symmetry_order
_atom_site_calc_flag
_atom_site_refinement_flags_posn
_atom_site_refinement_flags_adp
_atom_site_refinement_flags_occupancy
_atom_site_disorder_assembly
_atom_site_disorder_group
Cl1 Cl 0.40982(6) 0.83851(6) 0.64203(5) 0.03499(17) Uani 1 1 d . . . . .
Cl2 Cl 0.64178(6) 0.88410(5) 0.77155(5) 0.02825(15) Uani 1 1 d . . . . .
P1 P 0.43251(5) 0.49783(5) 0.73226(5) 0.01667(13) Uani 1 1 d . . . . .
Al1 Al 0.50228(6) 0.78984(6) 0.76262(6) 0.01916(16) Uani 1 1 d . . . . .
O1 O 0.55453(16) 0.66176(14) 0.74525(14) 0.0267(4) Uani 1 1 d . . . . .
O2 O 0.62424(19) 0.54582(17) 0.63964(18) 0.0435(6) Uani 1 1 d . . . . .
C1 C 0.4646(2) 0.3734(2) 0.68544(18) 0.0193(5) Uani 1 1 d . . . . .
C2 C 0.3961(2) 0.3279(2) 0.6228(2) 0.0244(6) Uani 1 1 d . . . . .
H2 H 0.328943 0.362123 0.605225 0.029 Uiso 1 1 calc R U . . .
C3 C 0.4266(2) 0.2320(2) 0.5863(2) 0.0276(6) Uani 1 1 d . . . . .
H3 H 0.380483 0.200926 0.543156 0.033 Uiso 1 1 calc R U . . .
C4 C 0.5243(2) 0.1816(2) 0.61262(19) 0.0252(6) Uani 1 1 d . . . . .
H4 H 0.545030 0.116486 0.586868 0.030 Uiso 1 1 calc R U . . .
C5 C 0.5917(2) 0.2258(2) 0.67644(19) 0.0225(5) Uani 1 1 d . . . . .
H5 H 0.657360 0.190297 0.695650 0.027 Uiso 1 1 calc R U . . .
C6 C 0.5629(2) 0.3223(2) 0.71221(18) 0.0203(5) Uani 1 1 d . . . . .
H6 H 0.609785 0.353416 0.754663 0.024 Uiso 1 1 calc R U . . .
C7 C 0.3985(2) 0.49136(19) 0.86057(17) 0.0174(5) Uani 1 1 d . . . . .
C8 C 0.3740(2) 0.3943(2) 0.90635(19) 0.0209(5) Uani 1 1 d . . . . .
H8 H 0.385986 0.333971 0.869747 0.025 Uiso 1 1 calc R U . . .
C9 C 0.3335(2) 0.3865(2) 1.0021(2) 0.0241(6) Uani 1 1 d . . . . .
H9 H 0.320868 0.320578 1.030163 0.029 Uiso 1 1 calc R U . . .
C10 C 0.3101(2) 0.47272(19) 1.05979(19) 0.0208(5) Uani 1 1 d . . . . .
H10 H 0.279825 0.467039 1.125086 0.025 Uiso 1 1 calc R U . . .
C11 C 0.3334(2) 0.5651(2) 1.01625(19) 0.0195(5) Uani 1 1 d . . . . .
C12 C 0.3806(2) 0.57538(19) 0.91865(18) 0.0169(5) Uani 1 1 d . . . . .
C13 C 0.3218(2) 0.55983(18) 0.66946(18) 0.0175(5) Uani 1 1 d . . . . .
C14 C 0.3382(2) 0.5777(2) 0.56892(19) 0.0222(5) Uani 1 1 d . . . . .
H14 H 0.407365 0.559094 0.536198 0.027 Uiso 1 1 calc R U . . .
C15 C 0.2529(2) 0.6227(2) 0.51713(19) 0.0225(5) Uani 1 1 d . . . . .
H15 H 0.263012 0.634098 0.448629 0.027 Uiso 1 1 calc R U . . .
C16 C 0.1528(2) 0.65111(19) 0.56592(19) 0.0219(5) Uani 1 1 d . . . . .
H16 H 0.094759 0.682457 0.530484 0.026 Uiso 1 1 calc R U . . .
C17 C 0.1365(2) 0.6343(2) 0.6656(2) 0.0232(5) Uani 1 1 d . . . . .
H17 H 0.067621 0.654216 0.698116 0.028 Uiso 1 1 calc R U . . .
C18 C 0.2210(2) 0.58818(19) 0.71828(19) 0.0202(5) Uani 1 1 d . . . . .
H18 H 0.210053 0.576179 0.786636 0.024 Uiso 1 1 calc R U . . .
C19 C 0.5559(2) 0.5777(2) 0.69974(19) 0.0211(5) Uani 1 1 d . . . . .
C20 C 0.4187(2) 0.78060(19) 0.88855(19) 0.0197(5) Uani 1 1 d . . . . .
C21 C 0.3841(2) 0.68992(19) 0.93076(18) 0.0165(5) Uani 1 1 d . . . . .
C22 C 0.3336(2) 0.67937(19) 1.02627(18) 0.0184(5) Uani 1 1 d . . . . .
C23 C 0.3079(2) 0.76170(19) 1.08367(19) 0.0202(5) Uani 1 1 d . . . . .
H23 H 0.270904 0.755339 1.146445 0.024 Uiso 1 1 calc R U . . .
C24 C 0.3402(2) 0.8566(2) 1.04292(19) 0.0212(5) Uani 1 1 d . . . . .
H24 H 0.324636 0.916693 1.079294 0.025 Uiso 1 1 calc R U . . .
C25 C 0.3942(2) 0.8647(2) 0.95102(19) 0.0206(5) Uani 1 1 d . . . . .
H25 H 0.416218 0.930451 0.928339 0.025 Uiso 1 1 calc R U . . .
Cl3 Cl 0.90563(7) 0.62121(7) 0.14288(5) 0.0437(2) Uani 1 1 d . . . . .
Cl4 Cl 1.15308(6) 0.59535(5) 0.26024(5) 0.03117(16) Uani 1 1 d . . . . .
P2 P 0.93600(5) 0.99251(5) 0.23158(5) 0.01686(13) Uani 1 1 d . . . . .
Al2 Al 1.00170(6) 0.68567(6) 0.24810(5) 0.01876(16) Uani 1 1 d . . . . .
O3 O 1.03387(17) 0.80911(14) 0.20103(15) 0.0287(4) Uani 1 1 d . . . . .
O4 O 1.15171(16) 0.93243(16) 0.22267(16) 0.0342(5) Uani 1 1 d . . . . .
C26 C 0.9708(2) 1.11620(19) 0.18387(17) 0.0185(5) Uani 1 1 d . . . . .
C27 C 1.0667(2) 1.1608(2) 0.21346(19) 0.0205(5) Uani 1 1 d . . . . .
H27 H 1.111569 1.126206 0.259467 0.025 Uiso 1 1 calc R U . . .
C28 C 1.0951(2) 1.2559(2) 0.17474(19) 0.0220(5) Uani 1 1 d . . . . .
H28 H 1.159812 1.286345 0.194319 0.026 Uiso 1 1 calc R U . . .
C29 C 1.0298(2) 1.3069(2) 0.10781(19) 0.0239(5) Uani 1 1 d . . . . .
H29 H 1.050274 1.371676 0.081314 0.029 Uiso 1 1 calc R U . . .
C30 C 0.9344(2) 1.2633(2) 0.0794(2) 0.0265(6) Uani 1 1 d . . . . .
H30 H 0.889782 1.298811 0.033739 0.032 Uiso 1 1 calc R U . . .
C31 C 0.9039(2) 1.1685(2) 0.11710(19) 0.0234(5) Uani 1 1 d . . . . .
H31 H 0.838293 1.139237 0.097908 0.028 Uiso 1 1 calc R U . . .
C32 C 0.8977(2) 0.99496(19) 0.35908(18) 0.0185(5) Uani 1 1 d . . . . .
C33 C 0.8855(2) 0.9069(2) 0.41551(18) 0.0174(5) Uani 1 1 d . . . . .
C34 C 0.8381(2) 0.91101(19) 0.51293(18) 0.0186(5) Uani 1 1 d . . . . .
C35 C 0.8047(2) 1.0007(2) 0.55622(19) 0.0217(5) Uani 1 1 d . . . . .
H35 H 0.771819 1.002273 0.620771 0.026 Uiso 1 1 calc R U . . .
C36 C 0.8218(2) 1.0908(2) 0.4995(2) 0.0235(5) Uani 1 1 d . . . . .
H36 H 0.802299 1.154983 0.527738 0.028 Uiso 1 1 calc R U . . .
C37 C 0.8661(2) 1.0891(2) 0.40434(19) 0.0208(5) Uani 1 1 d . . . . .
H37 H 0.875575 1.151606 0.368616 0.025 Uiso 1 1 calc R U . . .
C38 C 0.8256(2) 0.94393(19) 0.16806(19) 0.0198(5) Uani 1 1 d . . . . .
C39 C 0.7228(2) 0.9263(2) 0.21603(19) 0.0229(5) Uani 1 1 d . . . . .
H39 H 0.710096 0.940047 0.283377 0.028 Uiso 1 1 calc R U . . .
C40 C 0.6395(2) 0.8885(2) 0.1641(2) 0.0269(6) Uani 1 1 d . . . . .
H40 H 0.569459 0.875437 0.196282 0.032 Uiso 1 1 calc R U . . .
C41 C 0.6576(2) 0.8697(2) 0.0656(2) 0.0268(6) Uani 1 1 d . . . . .
H41 H 0.599532 0.844800 0.030436 0.032 Uiso 1 1 calc R U . . .
C42 C 0.7598(2) 0.8870(2) 0.0179(2) 0.0272(6) Uani 1 1 d . . . . .
H42 H 0.771694 0.873970 -0.049668 0.033 Uiso 1 1 calc R U . . .
C43 C 0.8443(2) 0.9230(2) 0.06873(19) 0.0243(5) Uani 1 1 d . . . . .
H43 H 0.914831 0.933683 0.036588 0.029 Uiso 1 1 calc R U . . .
C44 C 1.0609(2) 0.9009(2) 0.21618(18) 0.0206(5) Uani 1 1 d . . . . .
C45 C 0.9282(2) 0.70165(19) 0.37803(18) 0.0183(5) Uani 1 1 d . . . . .
C46 C 0.9067(2) 0.6131(2) 0.43935(19) 0.0206(5) Uani 1 1 d . . . . .
H46 H 0.928562 0.547919 0.414427 0.025 Uiso 1 1 calc R U . . .
C47 C 0.8561(2) 0.6167(2) 0.53251(19) 0.0215(5) Uani 1 1 d . . . . .
H47 H 0.843410 0.554507 0.567928 0.026 Uiso 1 1 calc R U . . .
C48 C 0.8227(2) 0.7107(2) 0.57650(18) 0.0216(5) Uani 1 1 d . . . . .
H48 H 0.786872 0.713965 0.639883 0.026 Uiso 1 1 calc R U . . .
C49 C 0.8460(2) 0.7965(2) 0.52085(18) 0.0190(5) Uani 1 1 d . . . . .
C50 C 0.8954(2) 0.79099(19) 0.42401(18) 0.0184(5) Uani 1 1 d . . . . .

loop_
_atom_site_aniso_label
_atom_site_aniso_U_11
_atom_site_aniso_U_22
_atom_site_aniso_U_33
_atom_site_aniso_U_23
_atom_site_aniso_U_13
_atom_site_aniso_U_12
Cl1 0.0355(4) 0.0481(4) 0.0218(3) 0.0022(3) -0.0083(3) 0.0012(3)
Cl2 0.0256(3) 0.0293(4) 0.0305(3) -0.0006(3) -0.0002(3) -0.0103(3)
P1 0.0157(3) 0.0179(3) 0.0162(3) -0.0015(2) -0.0002(2) 0.0011(2)
Al1 0.0182(4) 0.0203(4) 0.0190(4) -0.0009(3) 0.0001(3) -0.0022(3)
O1 0.0262(10) 0.0229(10) 0.0312(10) -0.0059(8) 0.0024(8) -0.0028(8)
O2 0.0354(12) 0.0343(12) 0.0590(15) -0.0161(11) 0.0252(11) -0.0105(9)
C1 0.0175(12) 0.0222(13) 0.0179(12) -0.0014(10) 0.0015(9) 0.0004(10)
C2 0.0205(13) 0.0245(14) 0.0287(14) -0.0039(11) -0.0059(11) 0.0021(10)
C3 0.0274(14) 0.0268(15) 0.0295(15) -0.0077(11) -0.0070(11) -0.0004(11)
C4 0.0312(14) 0.0218(14) 0.0225(13) -0.0050(10) -0.0002(11) 0.0005(11)
C5 0.0219(13) 0.0229(14) 0.0222(13) -0.0008(10) 0.0001(10) 0.0040(10)
C6 0.0215(13) 0.0207(13) 0.0188(12) -0.0024(10) -0.0020(10) -0.0002(10)
C7 0.0155(11) 0.0189(13) 0.0178(11) -0.0004(9) -0.0023(9) 0.0012(9)
C8 0.0226(13) 0.0159(13) 0.0242(13) -0.0029(10) 0.0001(10) -0.0009(10)
C9 0.0269(14) 0.0201(14) 0.0249(13) 0.0029(10) 0.0006(11) -0.0031(10)
C10 0.0214(12) 0.0213(14) 0.0196(12) 0.0016(10) -0.0004(10) -0.0022(10)
C11 0.0175(12) 0.0218(13) 0.0193(12) -0.0012(10) -0.0018(10) -0.0010(10)
C12 0.0162(12) 0.0160(12) 0.0186(12) 0.0006(9) -0.0026(9) 0.0010(9)
C13 0.0161(11) 0.0174(13) 0.0191(12) -0.0011(9) -0.0008(9) -0.0002(9)
C14 0.0222(13) 0.0236(14) 0.0204(12) -0.0014(10) 0.0015(10) -0.0006(10)
C15 0.0274(13) 0.0207(13) 0.0198(12) 0.0012(10) -0.0028(10) -0.0034(10)
C16 0.0240(13) 0.0159(13) 0.0268(13) -0.0010(10) -0.0087(10) -0.0009(10)
C17 0.0202(12) 0.0222(13) 0.0269(13) -0.0028(10) -0.0004(10) 0.0034(10)
C18 0.0201(12) 0.0206(13) 0.0197(12) -0.0020(10) 0.0002(9) 0.0005(10)
C19 0.0204(12) 0.0193(13) 0.0229(12) 0.0000(10) 0.0023(10) -0.0003(10)
C20 0.0191(12) 0.0186(13) 0.0216(12) -0.0010(10) -0.0051(10) 0.0020(9)
C21 0.0160(11) 0.0156(12) 0.0181(12) -0.0003(9) -0.0035(9) 0.0009(9)
C22 0.0184(12) 0.0183(13) 0.0183(12) -0.0002(9) -0.0016(9) 0.0008(9)
C23 0.0211(12) 0.0211(13) 0.0184(12) -0.0014(9) -0.0030(9) 0.0017(10)
C24 0.0210(12) 0.0211(13) 0.0216(12) -0.0034(10) -0.0028(10) 0.0021(10)
C25 0.0217(12) 0.0160(12) 0.0243(13) -0.0003(10) -0.0032(10) -0.0005(10)
Cl3 0.0472(5) 0.0657(6) 0.0212(3) 0.0003(3) -0.0079(3) -0.0280(4)
Cl4 0.0291(3) 0.0318(4) 0.0301(4) 0.0071(3) 0.0055(3) 0.0114(3)
P2 0.0171(3) 0.0165(3) 0.0167(3) 0.0015(2) 0.0006(2) -0.0008(2)
Al2 0.0187(4) 0.0189(4) 0.0184(4) 0.0016(3) -0.0001(3) -0.0008(3)
O3 0.0328(11) 0.0185(9) 0.0328(11) 0.0046(8) 0.0097(8) 0.0013(8)
O4 0.0210(10) 0.0350(12) 0.0472(13) -0.0151(10) -0.0025(9) 0.0029(8)
C26 0.0200(12) 0.0180(12) 0.0168(12) 0.0020(9) 0.0029(9) -0.0020(9)
C27 0.0183(12) 0.0203(13) 0.0229(12) 0.0021(10) -0.0014(10) -0.0010(10)
C28 0.0221(13) 0.0232(14) 0.0209(13) 0.0019(10) -0.0006(10) -0.0037(10)
C29 0.0282(14) 0.0221(14) 0.0210(13) 0.0049(10) 0.0027(10) -0.0055(10)
C30 0.0265(14) 0.0268(15) 0.0263(14) 0.0082(11) -0.0064(11) -0.0014(11)
C31 0.0202(12) 0.0246(14) 0.0255(13) 0.0038(10) -0.0032(10) -0.0028(10)
C32 0.0170(12) 0.0196(13) 0.0187(12) 0.0009(9) -0.0008(9) -0.0011(9)
C33 0.0157(11) 0.0190(13) 0.0175(12) -0.0005(9) -0.0013(9) 0.0007(9)
C34 0.0193(12) 0.0174(13) 0.0192(12) 0.0018(9) -0.0024(10) -0.0026(10)
C35 0.0229(13) 0.0228(14) 0.0190(12) -0.0010(10) 0.0008(10) -0.0006(10)
C36 0.0278(14) 0.0188(14) 0.0235(13) -0.0011(10) -0.0002(11) 0.0026(10)
C37 0.0234(13) 0.0164(13) 0.0223(13) 0.0011(10) -0.0004(10) -0.0013(10)
C38 0.0209(12) 0.0166(13) 0.0218(12) 0.0008(9) 0.0001(10) -0.0014(9)
C39 0.0250(13) 0.0236(13) 0.0200(12) 0.0017(10) 0.0017(10) -0.0043(10)
C40 0.0245(14) 0.0246(14) 0.0316(15) 0.0063(11) -0.0027(11) -0.0054(11)
C41 0.0296(14) 0.0182(14) 0.0342(15) -0.0018(11) -0.0121(12) -0.0033(11)
C42 0.0344(15) 0.0240(14) 0.0234(14) -0.0066(11) -0.0049(11) 0.0037(11)
C43 0.0256(13) 0.0245(14) 0.0226(13) -0.0023(10) -0.0002(10) 0.0015(11)
C44 0.0225(13) 0.0226(13) 0.0159(11) 0.0004(9) 0.0018(9) 0.0041(10)
C45 0.0160(11) 0.0199(13) 0.0191(12) 0.0006(9) -0.0020(9) -0.0017(9)
C46 0.0200(12) 0.0184(13) 0.0236(13) 0.0015(10) -0.0036(10) -0.0011(10)
C47 0.0215(13) 0.0202(13) 0.0232(13) 0.0036(10) -0.0044(10) -0.0044(10)
C48 0.0220(13) 0.0272(14) 0.0158(12) 0.0035(10) -0.0013(10) -0.0040(10)
C49 0.0188(12) 0.0223(14) 0.0159(12) 0.0016(9) -0.0017(9) -0.0014(10)
C50 0.0186(12) 0.0169(13) 0.0200(12) 0.0032(9) -0.0023(9) -0.0035(9)

loop_
_atom_type_symbol
_atom_type_description
_atom_type_scat_dispersion_real
_atom_type_scat_dispersion_imag
_atom_type_scat_source
C C 0.0033 0.0016 'International Tables Vol C Tables 4.2.6.8 and 6.1.1.4'
H H 0.0000 0.0000 'International Tables Vol C Tables 4.2.6.8 and 6.1.1.4'
Al Al 0.0645 0.0514 'International Tables Vol C Tables 4.2.6.8 and 6.1.1.4'
Cl Cl 0.1484 0.1585 'International Tables Vol C Tables 4.2.6.8 and 6.1.1.4'
O O 0.0106 0.0060 'International Tables Vol C Tables 4.2.6.8 and 6.1.1.4'
P P 0.1023 0.0942 'International Tables Vol C Tables 4.2.6.8 and 6.1.1.4'

loop_
_geom_angle_atom_site_label_1
_geom_angle_atom_site_label_2
_geom_angle_atom_site_label_3
_geom_angle
_geom_angle_site_symmetry_1
_geom_angle_site_symmetry_3
_geom_angle_publ_flag
C1 P1 C7 111.16(12) . . ?
C1 P1 C13 110.47(12) . . ?
C7 P1 C13 110.68(11) . . ?
C1 P1 C19 107.22(12) . . ?
C7 P1 C19 112.49(12) . . ?
C13 P1 C19 104.59(12) . . ?
O1 Al1 C20 102.93(10) . . ?
O1 Al1 Cl1 109.26(8) . . ?
C20 Al1 Cl1 116.01(8) . . ?
O1 Al1 Cl2 107.67(7) . . ?
C20 Al1 Cl2 110.54(9) . . ?
Cl1 Al1 Cl2 109.93(5) . . ?
C19 O1 Al1 150.5(2) . . ?
C2 C1 C6 120.1(2) . . ?
C2 C1 P1 121.9(2) . . ?
C6 C1 P1 117.96(19) . . ?
C3 C2 C1 119.5(2) . . ?
C4 C3 C2 120.3(3) . . ?
C3 C4 C5 120.3(3) . . ?
C4 C5 C6 120.0(2) . . ?
C5 C6 C1 119.8(2) . . ?
C12 C7 C8 116.0(2) . . ?
C12 C7 P1 124.49(19) . . ?
C8 C7 P1 119.09(18) . . ?
C9 C8 C7 121.6(2) . . ?
C8 C9 C10 122.4(2) . . ?
C11 C10 C9 116.0(2) . . ?
C10 C11 C12 123.0(2) . . ?
C10 C11 C22 147.0(2) . . ?
C12 C11 C22 90.0(2) . . ?
C7 C12 C11 120.9(2) . . ?
C7 C12 C21 149.5(2) . . ?
C11 C12 C21 89.6(2) . . ?
C18 C13 C14 120.5(2) . . ?
C18 C13 P1 121.47(19) . . ?
C14 C13 P1 117.99(19) . . ?
C15 C14 C13 119.7(2) . . ?
C14 C15 C16 119.7(2) . . ?
C17 C16 C15 120.8(2) . . ?
C16 C17 C18 120.1(2) . . ?
C17 C18 C13 119.2(2) . . ?
O2 C19 O1 128.1(3) . . ?
O2 C19 P1 117.8(2) . . ?
O1 C19 P1 114.03(18) . . ?
C21 C20 C25 112.0(2) . . ?
C21 C20 Al1 123.44(19) . . ?
C25 C20 Al1 124.36(19) . . ?
C20 C21 C22 124.7(2) . . ?
C20 C21 C12 145.2(2) . . ?
C22 C21 C12 90.0(2) . . ?
C23 C22 C21 122.2(2) . . ?
C23 C22 C11 147.5(2) . . ?
C21 C22 C11 90.4(2) . . ?
C22 C23 C24 115.2(2) . . ?
C25 C24 C23 121.8(2) . . ?
C24 C25 C20 124.1(2) . . ?
C32 P2 C26 111.64(12) . . ?
C32 P2 C38 109.68(12) . . ?
C26 P2 C38 110.61(12) . . ?
C32 P2 C44 106.78(11) . . ?
C26 P2 C44 109.67(12) . . ?
C38 P2 C44 108.35(12) . . ?
O3 Al2 C45 107.81(10) . . ?
O3 Al2 Cl3 105.70(8) . . ?
C45 Al2 Cl3 115.77(8) . . ?
O3 Al2 Cl4 108.96(8) . . ?
C45 Al2 Cl4 109.17(8) . . ?
Cl3 Al2 Cl4 109.21(5) . . ?
C44 O3 Al2 149.20(19) . . ?
C31 C26 C27 120.0(2) . . ?
C31 C26 P2 120.60(19) . . ?
C27 C26 P2 119.35(19) . . ?
C28 C27 C26 119.3(2) . . ?
C29 C28 C27 120.6(2) . . ?
C28 C29 C30 120.1(2) . . ?
C29 C30 C31 120.6(3) . . ?
C30 C31 C26 119.3(2) . . ?
C33 C32 C37 116.9(2) . . ?
C33 C32 P2 122.32(19) . . ?
C37 C32 P2 120.40(19) . . ?
C32 C33 C34 120.8(2) . . ?
C32 C33 C50 148.9(2) . . ?
C34 C33 C50 90.3(2) . . ?
C35 C34 C33 122.8(2) . . ?
C35 C34 C49 147.4(3) . . ?
C33 C34 C49 89.8(2) . . ?
C34 C35 C36 116.2(2) . . ?
C37 C36 C35 122.3(2) . . ?
C36 C37 C32 121.0(2) . . ?
C39 C38 C43 120.3(2) . . ?
C39 C38 P2 120.9(2) . . ?
C43 C38 P2 118.8(2) . . ?
C40 C39 C38 119.1(2) . . ?
C41 C40 C39 120.4(3) . . ?
C40 C41 C42 120.5(3) . . ?
C43 C42 C41 119.9(3) . . ?
C42 C43 C38 119.8(3) . . ?
O4 C44 O3 128.5(2) . . ?
O4 C44 P2 119.0(2) . . ?
O3 C44 P2 112.52(19) . . ?
C50 C45 C46 111.9(2) . . ?
C50 C45 Al2 128.09(19) . . ?
C46 C45 Al2 119.99(19) . . ?
C47 C46 C45 124.2(2) . . ?
C46 C47 C48 121.8(2) . . ?
C49 C48 C47 115.1(2) . . ?
C48 C49 C50 122.2(2) . . ?
C48 C49 C34 146.8(3) . . ?
C50 C49 C34 90.9(2) . . ?
C45 C50 C49 124.8(2) . . ?
C45 C50 C33 146.2(2) . . ?
C49 C50 C33 89.0(2) . . ?

loop_
_geom_bond_atom_site_label_1
_geom_bond_atom_site_label_2
_geom_bond_distance
_geom_bond_site_symmetry_2
_geom_bond_publ_flag
Cl1 Al1 2.1219(11) . ?
Cl2 Al1 2.1444(11) . ?
P1 C1 1.788(3) . ?
P1 C7 1.786(3) . ?
P1 C13 1.789(3) . ?
P1 C19 1.882(3) . ?
Al1 O1 1.784(2) . ?
Al1 C20 1.953(3) . ?
O1 C19 1.281(3) . ?
O2 C19 1.202(3) . ?
C1 C2 1.393(4) . ?
C1 C6 1.401(4) . ?
C2 C3 1.393(4) . ?
C3 C4 1.388(4) . ?
C4 C5 1.389(4) . ?
C5 C6 1.391(4) . ?
C7 C12 1.380(3) . ?
C7 C8 1.436(4) . ?
C8 C9 1.378(4) . ?
C9 C10 1.407(4) . ?
C10 C11 1.367(4) . ?
C11 C12 1.430(4) . ?
C11 C22 1.507(4) . ?
C12 C21 1.517(4) . ?
C13 C18 1.395(3) . ?
C13 C14 1.398(3) . ?
C14 C15 1.389(4) . ?
C15 C16 1.388(4) . ?
C16 C17 1.385(4) . ?
C17 C18 1.393(4) . ?
C20 C21 1.376(4) . ?
C20 C25 1.427(4) . ?
C21 C22 1.419(3) . ?
C22 C23 1.368(4) . ?
C23 C24 1.410(4) . ?
C24 C25 1.389(4) . ?
Cl3 Al2 2.1250(11) . ?
Cl4 Al2 2.1465(11) . ?
P2 C32 1.786(3) . ?
P2 C26 1.787(3) . ?
P2 C38 1.788(3) . ?
P2 C44 1.891(3) . ?
Al2 O3 1.774(2) . ?
Al2 C45 1.958(3) . ?
O3 C44 1.285(3) . ?
O4 C44 1.199(3) . ?
C26 C31 1.403(4) . ?
C26 C27 1.407(4) . ?
C27 C28 1.389(4) . ?
C28 C29 1.385(4) . ?
C29 C30 1.390(4) . ?
C30 C31 1.389(4) . ?
C32 C33 1.379(4) . ?
C32 C37 1.424(4) . ?
C33 C34 1.425(3) . ?
C33 C50 1.519(4) . ?
C34 C35 1.366(4) . ?
C34 C49 1.500(4) . ?
C35 C36 1.411(4) . ?
C36 C37 1.383(4) . ?
C38 C39 1.395(3) . ?
C38 C43 1.403(4) . ?
C39 C40 1.386(4) . ?
C40 C41 1.386(4) . ?
C41 C42 1.387(4) . ?
C42 C43 1.379(4) . ?
C45 C50 1.378(4) . ?
C45 C46 1.437(4) . ?
C46 C47 1.386(4) . ?
C47 C48 1.420(4) . ?
C48 C49 1.369(4) . ?
C49 C50 1.428(4) . ?
